data_1537744
loop_
_publ_author_name
'Dabos-Seignon, S.'
'Heathman, S.'
'Benedict, U.'
'Spirlet, J.C.'
'Pages, M.'

_publ_section_title
;
 Phase transformation of AnX compounds under high pressure (An = Np, Pu; X
 = Sb, Te)
;
_journal_name_full 'Journal of the Less-Common Metals'
_journal_page_first 35
_journal_page_last 52
_journal_volume 160
_journal_year 1990
_chemical_formula_sum 'Np Sb'
_space_group_IT_number 123
_symmetry_space_group_name_Hall '-P 4 2'
_symmetry_space_group_name_H-M 'P 4/m m m'
_cell_angle_alpha 90
_cell_angle_beta 90
_cell_angle_gamma 90
_cell_formula_units_Z 2
_cell_length_a 3.761
_cell_length_b 3.761
_cell_length_c 3.28
_cell_volume 46.396
_citation_journal_id_ASTM JCOMAH
_cod_data_source_file Dabos-Seignon_JCOMAH_1990_1151.cif
_cod_data_source_block Np1Sb1
_cod_original_formula_sum 'Np1 Sb1'
_cod_database_code 1537744

loop_
_symmetry_equiv_pos_as_xyz
x,y,z
-y,x,z
-x,-y,z
y,-x,z
x,-y,-z
y,x,-z
-x,y,-z
-y,-x,-z
-x,-y,-z
y,-x,-z
x,y,-z
-y,x,-z
-x,y,z
-y,-x,z
x,-y,z
y,x,z

loop_
_atom_site_label
_atom_site_type_symbol
_atom_site_fract_x
_atom_site_fract_y
_atom_site_fract_z
_atom_site_occupancy
_atom_site_U_iso_or_equiv
Np2 Np 0.5 0.5 0 1 0.0
Np1 Np 0 0 0 1 0.0
Sb1 Sb 0 0.5 0.5 1 0.0
